data_7063934
loop_
_publ_author_name
'Bai, Jinku'
'Wang, Shuo'
'Wang, Xin-Yue'
'Shen, Yun-Jia'
'Sun, Xin'
'Li, Zhi-Ao'
'Chen, Xu-Lang'
'Gong, Han-Yuan'

_publ_section_title
;
 Quantitative substituent effects in nitrogen-containing polycyclic
 aromatic hydrocarbons: implications for metal ion complexation
;
_journal_issue 32
_journal_name_full 'New Journal of Chemistry'
_journal_page_first 13699
_journal_page_last 13704
_journal_paper_doi 10.1039/D5NJ01550B
_journal_volume 49
_journal_year 2025
_chemical_formula_sum 'C28 H18 N2 O2'
_chemical_formula_weight 414.44
_space_group_crystal_system monoclinic
_space_group_IT_number 14
_space_group_name_Hall '-P 2ybc'
_space_group_name_H-M_alt 'P 1 21/c 1'
_atom_sites_solution_hydrogens geom
_audit_creation_method SHELXL-2018/3
_audit_update_record
;
2025-06-07 deposited with the CCDC.	2025-07-16 downloaded from the CCDC.
;
_cell_angle_alpha 90
_cell_angle_beta 106.595(4)
_cell_angle_gamma 90
_cell_formula_units_Z 4
_cell_length_a 11.5481(5)
_cell_length_b 10.6993(4)
_cell_length_c 15.9699(6)
_cell_measurement_reflns_used 3019
_cell_measurement_temperature 170(2)
_cell_measurement_theta_max 62.488
_cell_measurement_theta_min 3.994
_cell_volume 1891.00(14)
_computing_cell_refinement 'CrysAlisPro 1.171.42.96a (Rigaku OD, 2023)'
_computing_data_collection 'CrysAlisPro 1.171.42.96a (Rigaku OD, 2023)'
_computing_data_reduction 'CrysAlisPro 1.171.42.96a (Rigaku OD, 2023)'
_computing_structure_refinement 'SHELXL-2018/3 (Sheldrick, 2018)'
_computing_structure_solution 'SHELXT 2018/2 (Sheldrick, 2018)'
_diffrn_ambient_temperature 170(2)
_diffrn_detector_area_resol_mean 10.0000
_diffrn_measured_fraction_theta_full 0.999
_diffrn_measured_fraction_theta_max 0.949
_diffrn_measurement_device_type 'XtaLAB Synergy R, HyPix'
_diffrn_measurement_method '\w scans'
_diffrn_radiation_type CuK\a
_diffrn_radiation_wavelength 1.54184
_diffrn_reflns_av_R_equivalents 0.0456
_diffrn_reflns_av_unetI/netI 0.0426
_diffrn_reflns_Laue_measured_fraction_full 0.999
_diffrn_reflns_Laue_measured_fraction_max 0.949
_diffrn_reflns_limit_h_max 14
_diffrn_reflns_limit_h_min -12
_diffrn_reflns_limit_k_max 12
_diffrn_reflns_limit_k_min -13
_diffrn_reflns_limit_l_max 20
_diffrn_reflns_limit_l_min -19
_diffrn_reflns_number 13529
_diffrn_reflns_point_group_measured_fraction_full 0.999
_diffrn_reflns_point_group_measured_fraction_max 0.949
_diffrn_reflns_theta_full 67.684
_diffrn_reflns_theta_max 76.539
_diffrn_reflns_theta_min 3.994
_exptl_absorpt_coefficient_mu 0.737
_exptl_absorpt_correction_T_max 1.00000
_exptl_absorpt_correction_T_min 0.87144
_exptl_absorpt_correction_type multi-scan
_exptl_crystal_colour yellow
_exptl_crystal_density_diffrn 1.456
_exptl_crystal_description cube
_exptl_crystal_F_000 864
_exptl_crystal_size_max 0.200
_exptl_crystal_size_mid 0.050
_exptl_crystal_size_min 0.020
_refine_diff_density_max 0.609
_refine_diff_density_min -0.203
_refine_diff_density_rms 0.046
_refine_ls_extinction_method none
_refine_ls_goodness_of_fit_ref 1.015
_refine_ls_hydrogen_treatment constr
_refine_ls_matrix_type full
_refine_ls_number_parameters 289
_refine_ls_number_reflns 3773
_refine_ls_number_restraints 0
_refine_ls_restrained_S_all 1.015
_refine_ls_R_factor_all 0.0751
_refine_ls_R_factor_gt 0.0531
_refine_ls_shift/su_max 0.000
_refine_ls_shift/su_mean 0.000
_refine_ls_structure_factor_coef Fsqd
_refine_ls_weighting_details 'w=1/[\s^2^(Fo^2^)+(0.0668P)^2^+0.9000P] where P=(Fo^2^+2Fc^2^)/3'
_refine_ls_weighting_scheme calc
_refine_ls_wR_factor_gt 0.1336
_refine_ls_wR_factor_ref 0.1443
_reflns_Friedel_coverage 0.000
_reflns_number_gt 2916
_reflns_number_total 3773
_reflns_threshold_expression 'I > 2\s(I)'
_cod_data_source_file d5nj01550b2.cif
_cod_data_source_block A_CCDC2
_cod_depositor_comments 'Adding full bibliography for 7063931--7063935.cif.'
_cod_original_cell_volume 1891.00(13)
_cod_original_sg_symbol_H-M 'P 21/c'
_cod_database_code 7063934
_shelx_shelxl_version_number 2018/3
_shelx_space_group_comment
;
The symmetry employed for this shelxl refinement is uniquely defined
by the following loop, which should always be used as a source of
symmetry information in preference to the above space-group names.
They are only intended as comments.
;

loop_
_space_group_symop_operation_xyz
'x, y, z'
'-x, y+1/2, -z+1/2'
'-x, -y, -z'
'x, -y-1/2, z-1/2'

loop_
_atom_site_label
_atom_site_type_symbol
_atom_site_fract_x
_atom_site_fract_y
_atom_site_fract_z
_atom_site_U_iso_or_equiv
_atom_site_adp_type
_atom_site_occupancy
_atom_site_site_symmetry_order
_atom_site_calc_flag
_atom_site_refinement_flags_posn
_atom_site_refinement_flags_adp
_atom_site_refinement_flags_occupancy
_atom_site_disorder_assembly
_atom_site_disorder_group
N1 N 0.64243(14) 0.53829(15) 0.59102(10) 0.0274(4) Uani 1 1 d . . . . .
N2 N 0.48692(14) 0.73106(15) 0.54469(10) 0.0282(4) Uani 1 1 d . . . . .
O1 O 0.96670(13) 0.15608(14) 0.71994(10) 0.0421(4) Uani 1 1 d . . . . .
O2 O 0.15200(14) 1.11487(15) 0.47351(10) 0.0434(4) Uani 1 1 d . . . . .
C1 C 0.72403(17) 0.44247(18) 0.61752(12) 0.0282(4) Uani 1 1 d . . . . .
C2 C 0.72829(17) 0.38249(19) 0.69721(12) 0.0304(4) Uani 1 1 d . . . . .
H2A H 0.674332 0.407864 0.729099 0.037 Uiso 1 1 calc R U . . .
C3 C 0.80892(18) 0.2886(2) 0.72898(13) 0.0335(4) Uani 1 1 d . . . . .
H3A H 0.811231 0.249132 0.782726 0.040 Uiso 1 1 calc R U . . .
C4 C 0.88873(18) 0.25044(19) 0.68156(13) 0.0332(4) Uani 1 1 d . . . . .
C5 C 0.88631(18) 0.30530(19) 0.60398(13) 0.0325(4) Uani 1 1 d . . . . .
H5A H 0.940182 0.277909 0.572577 0.039 Uiso 1 1 calc R U . . .
C6 C 0.80364(17) 0.40292(18) 0.57031(12) 0.0289(4) Uani 1 1 d . . . . .
C7 C 0.79713(17) 0.46598(19) 0.48917(12) 0.0288(4) Uani 1 1 d . . . . .
C8 C 0.87292(18) 0.4363(2) 0.43694(13) 0.0339(5) Uani 1 1 d . . . . .
H8A H 0.929337 0.369818 0.453586 0.041 Uiso 1 1 calc R U . . .
C9 C 0.86603(19) 0.5023(2) 0.36252(13) 0.0357(5) Uani 1 1 d . . . . .
H9A H 0.918844 0.482421 0.328469 0.043 Uiso 1 1 calc R U . . .
C10 C 0.78245(18) 0.59853(19) 0.33601(13) 0.0329(5) Uani 1 1 d . . . . .
H10A H 0.779750 0.643771 0.284302 0.039 Uiso 1 1 calc R U . . .
C11 C 0.70306(17) 0.62980(18) 0.38340(12) 0.0279(4) Uani 1 1 d . . . . .
C12 C 0.71197(16) 0.56351(18) 0.46239(11) 0.0268(4) Uani 1 1 d . . . . .
C13 C 0.63670(16) 0.59572(17) 0.51735(11) 0.0262(4) Uani 1 1 d . . . . .
C14 C 0.55101(16) 0.70160(18) 0.49168(11) 0.0259(4) Uani 1 1 d . . . . .
C15 C 0.54140(16) 0.76561(18) 0.41081(11) 0.0264(4) Uani 1 1 d . . . . .
C16 C 0.61234(17) 0.72931(18) 0.35503(12) 0.0282(4) Uani 1 1 d . . . . .
C17 C 0.59224(18) 0.7890(2) 0.27506(12) 0.0332(4) Uani 1 1 d . . . . .
H17A H 0.636755 0.763696 0.236304 0.040 Uiso 1 1 calc R U . . .
C18 C 0.5080(2) 0.8855(2) 0.25030(13) 0.0352(5) Uani 1 1 d . . . . .
H18A H 0.494962 0.924061 0.194799 0.042 Uiso 1 1 calc R U . . .
C19 C 0.44421(18) 0.9247(2) 0.30569(13) 0.0330(4) Uani 1 1 d . . . . .
H19A H 0.390037 0.993132 0.289446 0.040 Uiso 1 1 calc R U . . .
C20 C 0.45788(17) 0.86470(18) 0.38649(12) 0.0280(4) Uani 1 1 d . . . . .
C21 C 0.38749(17) 0.89858(18) 0.44477(12) 0.0278(4) Uani 1 1 d . . . . .
C22 C 0.30184(18) 0.99599(19) 0.42730(12) 0.0314(4) Uani 1 1 d . . . . .
H22A H 0.289056 1.043779 0.375311 0.038 Uiso 1 1 calc R U . . .
C23 C 0.23679(18) 1.0223(2) 0.48478(13) 0.0341(5) Uani 1 1 d . . . . .
C24 C 0.25413(19) 0.9512(2) 0.56163(13) 0.0377(5) Uani 1 1 d . . . . .
H24A H 0.208266 0.969238 0.600970 0.045 Uiso 1 1 calc R U . . .
C25 C 0.33662(18) 0.8566(2) 0.57962(13) 0.0350(5) Uani 1 1 d . . . . .
H25A H 0.347918 0.809205 0.631641 0.042 Uiso 1 1 calc R U . . .
C26 C 0.40555(16) 0.82821(18) 0.52183(12) 0.0281(4) Uani 1 1 d . . . . .
C27 C 1.0445(2) 0.1084(2) 0.67223(16) 0.0435(5) Uani 1 1 d . . . . .
H27A H 1.095342 0.042011 0.706141 0.065 Uiso 1 1 calc R U . . .
H27B H 0.995657 0.074409 0.616282 0.065 Uiso 1 1 calc R U . . .
H27C H 1.095807 0.175878 0.661536 0.065 Uiso 1 1 calc R U . . .
C28 C 0.1274(2) 1.1858(2) 0.39457(15) 0.0440(5) Uani 1 1 d . . . . .
H28A H 0.065566 1.248767 0.394068 0.066 Uiso 1 1 calc R U . . .
H28B H 0.201517 1.227365 0.391159 0.066 Uiso 1 1 calc R U . . .
H28C H 0.098182 1.129888 0.344344 0.066 Uiso 1 1 calc R U . . .

loop_
_atom_site_aniso_label
_atom_site_aniso_U_11
_atom_site_aniso_U_22
_atom_site_aniso_U_33
_atom_site_aniso_U_23
_atom_site_aniso_U_13
_atom_site_aniso_U_12
N1 0.0286(8) 0.0314(9) 0.0233(7) -0.0009(6) 0.0090(6) 0.0000(6)
N2 0.0312(8) 0.0311(9) 0.0240(7) 0.0000(6) 0.0104(6) 0.0012(7)
O1 0.0417(8) 0.0402(9) 0.0462(9) 0.0099(7) 0.0154(7) 0.0126(7)
O2 0.0465(9) 0.0466(9) 0.0384(8) 0.0004(7) 0.0142(7) 0.0177(7)
C1 0.0282(9) 0.0294(10) 0.0271(9) -0.0020(8) 0.0078(7) -0.0024(7)
C2 0.0311(10) 0.0335(11) 0.0285(9) -0.0017(8) 0.0116(8) -0.0003(8)
C3 0.0367(10) 0.0348(11) 0.0289(10) 0.0035(8) 0.0092(8) -0.0015(8)
C4 0.0302(10) 0.0310(11) 0.0379(11) 0.0004(9) 0.0087(8) 0.0008(8)
C5 0.0307(10) 0.0324(11) 0.0361(10) -0.0023(8) 0.0124(8) 0.0000(8)
C6 0.0271(9) 0.0298(10) 0.0307(10) -0.0048(8) 0.0096(8) -0.0030(7)
C7 0.0267(9) 0.0320(10) 0.0291(9) -0.0052(8) 0.0105(7) -0.0033(8)
C8 0.0327(10) 0.0352(11) 0.0374(11) -0.0069(9) 0.0155(8) 0.0013(8)
C9 0.0353(10) 0.0422(12) 0.0355(10) -0.0098(9) 0.0195(8) -0.0035(9)
C10 0.0354(10) 0.0381(11) 0.0282(10) -0.0055(8) 0.0141(8) -0.0059(8)
C11 0.0297(9) 0.0306(10) 0.0249(9) -0.0053(8) 0.0101(7) -0.0065(8)
C12 0.0256(9) 0.0311(10) 0.0243(9) -0.0053(8) 0.0082(7) -0.0048(7)
C13 0.0269(9) 0.0293(10) 0.0231(8) -0.0040(7) 0.0084(7) -0.0036(7)
C14 0.0260(9) 0.0302(10) 0.0223(8) -0.0027(7) 0.0079(7) -0.0019(7)
C15 0.0278(9) 0.0288(10) 0.0227(8) -0.0028(7) 0.0075(7) -0.0042(7)
C16 0.0300(9) 0.0316(10) 0.0245(9) -0.0045(8) 0.0100(7) -0.0058(8)
C17 0.0385(11) 0.0389(11) 0.0260(9) -0.0011(8) 0.0156(8) -0.0025(9)
C18 0.0421(11) 0.0408(11) 0.0242(9) 0.0058(9) 0.0119(8) -0.0041(9)
C19 0.0344(10) 0.0350(11) 0.0299(10) 0.0026(8) 0.0097(8) 0.0008(8)
C20 0.0297(9) 0.0300(10) 0.0238(9) -0.0007(7) 0.0071(7) -0.0043(8)
C21 0.0279(9) 0.0298(10) 0.0246(9) -0.0028(8) 0.0058(7) -0.0024(7)
C22 0.0334(10) 0.0331(11) 0.0264(9) 0.0005(8) 0.0067(7) -0.0004(8)
C23 0.0347(10) 0.0346(11) 0.0319(10) -0.0035(8) 0.0074(8) 0.0048(8)
C24 0.0371(11) 0.0482(13) 0.0314(10) -0.0037(9) 0.0155(9) 0.0079(9)
C25 0.0381(11) 0.0420(12) 0.0275(9) 0.0014(9) 0.0136(8) 0.0045(9)
C26 0.0278(9) 0.0316(10) 0.0251(9) -0.0025(7) 0.0078(7) -0.0004(7)
C27 0.0379(12) 0.0389(13) 0.0563(14) 0.0071(11) 0.0178(10) 0.0093(9)
C28 0.0442(12) 0.0396(13) 0.0455(12) 0.0015(10) 0.0085(10) 0.0134(10)

loop_
_atom_type_symbol
_atom_type_description
_atom_type_scat_dispersion_real
_atom_type_scat_dispersion_imag
_atom_type_scat_source
C C 0.0181 0.0091 'International Tables Vol C Tables 4.2.6.8 and 6.1.1.4'
H H 0.0000 0.0000 'International Tables Vol C Tables 4.2.6.8 and 6.1.1.4'
N N 0.0311 0.0180 'International Tables Vol C Tables 4.2.6.8 and 6.1.1.4'
O O 0.0492 0.0322 'International Tables Vol C Tables 4.2.6.8 and 6.1.1.4'

loop_
_geom_angle_atom_site_label_1
_geom_angle_atom_site_label_2
_geom_angle_atom_site_label_3
_geom_angle
_geom_angle_site_symmetry_1
_geom_angle_site_symmetry_3
_geom_angle_publ_flag
C13 N1 C1 118.67(16) . . ?
C14 N2 C26 118.53(16) . . ?
C4 O1 C27 117.15(16) . . ?
C23 O2 C28 117.07(16) . . ?
N1 C1 C6 123.60(17) . . ?
N1 C1 C2 117.40(16) . . ?
C6 C1 C2 119.00(18) . . ?
C3 C2 C1 120.88(17) . . ?
C3 C2 H2A 119.6 . . ?
C1 C2 H2A 119.6 . . ?
C2 C3 C4 119.63(18) . . ?
C2 C3 H3A 120.2 . . ?
C4 C3 H3A 120.2 . . ?
C5 C4 O1 124.18(18) . . ?
C5 C4 C3 121.09(19) . . ?
O1 C4 C3 114.73(17) . . ?
C4 C5 C6 119.99(18) . . ?
C4 C5 H5A 120.0 . . ?
C6 C5 H5A 120.0 . . ?
C1 C6 C5 119.40(18) . . ?
C1 C6 C7 117.70(17) . . ?
C5 C6 C7 122.89(17) . . ?
C8 C7 C12 118.94(18) . . ?
C8 C7 C6 123.02(18) . . ?
C12 C7 C6 118.02(16) . . ?
C9 C8 C7 120.53(19) . . ?
C9 C8 H8A 119.7 . . ?
C7 C8 H8A 119.7 . . ?
C8 C9 C10 120.69(18) . . ?
C8 C9 H9A 119.7 . . ?
C10 C9 H9A 119.7 . . ?
C11 C10 C9 121.46(19) . . ?
C11 C10 H10A 119.3 . . ?
C9 C10 H10A 119.3 . . ?
C10 C11 C12 118.12(18) . . ?
C10 C11 C16 122.02(17) . . ?
C12 C11 C16 119.85(16) . . ?
C7 C12 C11 120.21(16) . . ?
C7 C12 C13 118.71(17) . . ?
C11 C12 C13 121.07(17) . . ?
N1 C13 C12 123.29(17) . . ?
N1 C13 C14 117.67(16) . . ?
C12 C13 C14 119.00(16) . . ?
N2 C14 C15 123.51(17) . . ?
N2 C14 C13 117.38(16) . . ?
C15 C14 C13 119.11(16) . . ?
C20 C15 C16 120.15(17) . . ?
C20 C15 C14 118.45(16) . . ?
C16 C15 C14 121.38(17) . . ?
C17 C16 C15 118.36(18) . . ?
C17 C16 C11 122.28(17) . . ?
C15 C16 C11 119.36(16) . . ?
C16 C17 C18 121.43(18) . . ?
C16 C17 H17A 119.3 . . ?
C18 C17 H17A 119.3 . . ?
C19 C18 C17 120.25(18) . . ?
C19 C18 H18A 119.9 . . ?
C17 C18 H18A 119.9 . . ?
C18 C19 C20 120.80(19) . . ?
C18 C19 H19A 119.6 . . ?
C20 C19 H19A 119.6 . . ?
C19 C20 C15 118.89(17) . . ?
C19 C20 C21 122.60(18) . . ?
C15 C20 C21 118.48(16) . . ?
C26 C21 C22 119.31(17) . . ?
C26 C21 C20 117.31(17) . . ?
C22 C21 C20 123.36(17) . . ?
C23 C22 C21 120.49(18) . . ?
C23 C22 H22A 119.8 . . ?
C21 C22 H22A 119.8 . . ?
O2 C23 C22 124.70(19) . . ?
O2 C23 C24 115.08(17) . . ?
C22 C23 C24 120.22(19) . . ?
C25 C24 C23 120.11(18) . . ?
C25 C24 H24A 119.9 . . ?
C23 C24 H24A 119.9 . . ?
C24 C25 C26 120.79(19) . . ?
C24 C25 H25A 119.6 . . ?
C26 C25 H25A 119.6 . . ?
N2 C26 C21 123.70(17) . . ?
N2 C26 C25 117.23(17) . . ?
C21 C26 C25 119.07(18) . . ?
O1 C27 H27A 109.5 . . ?
O1 C27 H27B 109.5 . . ?
H27A C27 H27B 109.5 . . ?
O1 C27 H27C 109.5 . . ?
H27A C27 H27C 109.5 . . ?
H27B C27 H27C 109.5 . . ?
O2 C28 H28A 109.5 . . ?
O2 C28 H28B 109.5 . . ?
H28A C28 H28B 109.5 . . ?
O2 C28 H28C 109.5 . . ?
H28A C28 H28C 109.5 . . ?
H28B C28 H28C 109.5 . . ?

loop_
_geom_bond_atom_site_label_1
_geom_bond_atom_site_label_2
_geom_bond_distance
_geom_bond_site_symmetry_2
_geom_bond_publ_flag
N1 C13 1.312(2) . ?
N1 C1 1.375(3) . ?
N2 C14 1.312(2) . ?
N2 C26 1.379(2) . ?
O1 C4 1.375(2) . ?
O1 C27 1.428(3) . ?
O2 C23 1.368(2) . ?
O2 C28 1.429(3) . ?
C1 C6 1.410(3) . ?
C1 C2 1.414(3) . ?
C2 C3 1.365(3) . ?
C2 H2A 0.9500 . ?
C3 C4 1.410(3) . ?
C3 H3A 0.9500 . ?
C4 C5 1.364(3) . ?
C5 C6 1.414(3) . ?
C5 H5A 0.9500 . ?
C6 C7 1.444(3) . ?
C7 C8 1.407(3) . ?
C7 C12 1.414(3) . ?
C8 C9 1.365(3) . ?
C8 H8A 0.9500 . ?
C9 C10 1.392(3) . ?
C9 H9A 0.9500 . ?
C10 C11 1.386(3) . ?
C10 H10A 0.9500 . ?
C11 C12 1.425(3) . ?
C11 C16 1.471(3) . ?
C12 C13 1.442(2) . ?
C13 C14 1.483(3) . ?
C14 C15 1.438(3) . ?
C15 C20 1.411(3) . ?
C15 C16 1.426(3) . ?
C16 C17 1.387(3) . ?
C17 C18 1.395(3) . ?
C17 H17A 0.9500 . ?
C18 C19 1.369(3) . ?
C18 H18A 0.9500 . ?
C19 C20 1.409(3) . ?
C19 H19A 0.9500 . ?
C20 C21 1.446(3) . ?
C21 C26 1.406(3) . ?
C21 C22 1.409(3) . ?
C22 C23 1.371(3) . ?
C22 H22A 0.9500 . ?
C23 C24 1.409(3) . ?
C24 C25 1.363(3) . ?
C24 H24A 0.9500 . ?
C25 C26 1.413(3) . ?
C25 H25A 0.9500 . ?
C27 H27A 0.9800 . ?
C27 H27B 0.9800 . ?
C27 H27C 0.9800 . ?
C28 H28A 0.9800 . ?
C28 H28B 0.9800 . ?
C28 H28C 0.9800 . ?

loop_
_geom_torsion_atom_site_label_1
_geom_torsion_atom_site_label_2
_geom_torsion_atom_site_label_3
_geom_torsion_atom_site_label_4
_geom_torsion
_geom_torsion_site_symmetry_1
_geom_torsion_site_symmetry_2
_geom_torsion_site_symmetry_3
_geom_torsion_site_symmetry_4
_geom_torsion_publ_flag
C13 N1 C1 C6 0.8(3) . . . . ?
C13 N1 C1 C2 179.90(17) . . . . ?
N1 C1 C2 C3 -178.40(18) . . . . ?
C6 C1 C2 C3 0.7(3) . . . . ?
C1 C2 C3 C4 -0.3(3) . . . . ?
C27 O1 C4 C5 -4.0(3) . . . . ?
C27 O1 C4 C3 176.20(18) . . . . ?
C2 C3 C4 C5 -0.4(3) . . . . ?
C2 C3 C4 O1 179.41(18) . . . . ?
O1 C4 C5 C6 -179.20(18) . . . . ?
C3 C4 C5 C6 0.6(3) . . . . ?
N1 C1 C6 C5 178.54(18) . . . . ?
C2 C1 C6 C5 -0.5(3) . . . . ?
N1 C1 C6 C7 -0.9(3) . . . . ?
C2 C1 C6 C7 180.00(17) . . . . ?
C4 C5 C6 C1 -0.1(3) . . . . ?
C4 C5 C6 C7 179.29(18) . . . . ?
C1 C6 C7 C8 179.01(18) . . . . ?
C5 C6 C7 C8 -0.4(3) . . . . ?
C1 C6 C7 C12 0.3(3) . . . . ?
C5 C6 C7 C12 -179.16(18) . . . . ?
C12 C7 C8 C9 1.3(3) . . . . ?
C6 C7 C8 C9 -177.41(19) . . . . ?
C7 C8 C9 C10 -1.2(3) . . . . ?
C8 C9 C10 C11 -0.6(3) . . . . ?
C9 C10 C11 C12 2.2(3) . . . . ?
C9 C10 C11 C16 -178.54(18) . . . . ?
C8 C7 C12 C11 0.4(3) . . . . ?
C6 C7 C12 C11 179.17(17) . . . . ?
C8 C7 C12 C13 -178.38(17) . . . . ?
C6 C7 C12 C13 0.4(3) . . . . ?
C10 C11 C12 C7 -2.1(3) . . . . ?
C16 C11 C12 C7 178.64(17) . . . . ?
C10 C11 C12 C13 176.61(17) . . . . ?
C16 C11 C12 C13 -2.6(3) . . . . ?
C1 N1 C13 C12 0.0(3) . . . . ?
C1 N1 C13 C14 -177.93(16) . . . . ?
C7 C12 C13 N1 -0.6(3) . . . . ?
C11 C12 C13 N1 -179.31(17) . . . . ?
C7 C12 C13 C14 177.31(16) . . . . ?
C11 C12 C13 C14 -1.4(3) . . . . ?
C26 N2 C14 C15 0.2(3) . . . . ?
C26 N2 C14 C13 -179.25(16) . . . . ?
N1 C13 C14 N2 0.3(3) . . . . ?
C12 C13 C14 N2 -177.72(16) . . . . ?
N1 C13 C14 C15 -179.25(16) . . . . ?
C12 C13 C14 C15 2.8(3) . . . . ?
N2 C14 C15 C20 -0.6(3) . . . . ?
C13 C14 C15 C20 178.86(17) . . . . ?
N2 C14 C15 C16 -179.44(17) . . . . ?
C13 C14 C15 C16 0.1(3) . . . . ?
C20 C15 C16 C17 -3.4(3) . . . . ?
C14 C15 C16 C17 175.35(17) . . . . ?
C20 C15 C16 C11 177.10(16) . . . . ?
C14 C15 C16 C11 -4.1(3) . . . . ?
C10 C11 C16 C17 6.8(3) . . . . ?
C12 C11 C16 C17 -174.02(18) . . . . ?
C10 C11 C16 C15 -173.79(18) . . . . ?
C12 C11 C16 C15 5.4(3) . . . . ?
C15 C16 C17 C18 2.3(3) . . . . ?
C11 C16 C17 C18 -178.27(19) . . . . ?
C16 C17 C18 C19 1.0(3) . . . . ?
C17 C18 C19 C20 -3.1(3) . . . . ?
C18 C19 C20 C15 1.9(3) . . . . ?
C18 C19 C20 C21 -176.54(19) . . . . ?
C16 C15 C20 C19 1.4(3) . . . . ?
C14 C15 C20 C19 -177.42(17) . . . . ?
C16 C15 C20 C21 179.91(17) . . . . ?
C14 C15 C20 C21 1.1(3) . . . . ?
C19 C20 C21 C26 177.26(18) . . . . ?
C15 C20 C21 C26 -1.2(3) . . . . ?
C19 C20 C21 C22 -1.7(3) . . . . ?
C15 C20 C21 C22 179.83(18) . . . . ?
C26 C21 C22 C23 0.1(3) . . . . ?
C20 C21 C22 C23 179.10(19) . . . . ?
C28 O2 C23 C22 2.2(3) . . . . ?
C28 O2 C23 C24 -177.25(19) . . . . ?
C21 C22 C23 O2 179.94(19) . . . . ?
C21 C22 C23 C24 -0.7(3) . . . . ?
O2 C23 C24 C25 -179.9(2) . . . . ?
C22 C23 C24 C25 0.7(3) . . . . ?
C23 C24 C25 C26 -0.1(3) . . . . ?
C14 N2 C26 C21 -0.4(3) . . . . ?
C14 N2 C26 C25 179.14(18) . . . . ?
C22 C21 C26 N2 179.88(18) . . . . ?
C20 C21 C26 N2 0.9(3) . . . . ?
C22 C21 C26 C25 0.4(3) . . . . ?
C20 C21 C26 C25 -178.65(18) . . . . ?
C24 C25 C26 N2 -179.91(19) . . . . ?
C24 C25 C26 C21 -0.4(3) . . . . ?
